data_4300328
loop_
_publ_author_name
'Kefalas, E. T.'
'Panagiotidis, P.'
'Raptopoulou, C. P.'
'Terzis, A.'
'Mavromoustakos, T.'
'Salifoglou, A.'

_publ_section_title
;
 Mononuclear Titanium(IV)--Citrate Complexes from Aqueous Solutions:
 pH-Specific Synthesis and Structural and Spectroscopic Studies in
 Relevance to Aqueous Titanium(IV)--Citrate Speciation
;
_journal_coden_ASTM INOCAJ
_journal_issue 8
_journal_name_full 'Inorganic Chemistry'
_journal_page_first 2596
_journal_page_last 2605
_journal_paper_doi 10.1021/ic049276o
_journal_volume 44
_journal_year 2005
_chemical_formula_sum 'C18 H46 Na6 O37 Ti'
_chemical_formula_weight 1040.39
_space_group_IT_number 2
_symmetry_cell_setting triclinic
_symmetry_space_group_name_Hall '-P 1'
_symmetry_space_group_name_H-M 'P -1'
_cell_angle_alpha 85.35(2)
_cell_angle_beta 76.53(2)
_cell_angle_gamma 61.97(2)
_cell_formula_units_Z 2
_cell_length_a 15.511(9)
_cell_length_b 15.58(1)
_cell_length_c 9.848(5)
_cell_measurement_temperature 298
_cell_volume 2042(2)
_diffrn_ambient_temperature 298
_exptl_crystal_density_diffrn 1.692
_exptl_crystal_density_meas 1.70
_refine_ls_R_factor_obs 0.0623
_refine_ls_wR_factor_obs 0.1628
_cod_duplicate_entry 4301038
_cod_database_code 4300328

loop_
_symmetry_equiv_pos_as_xyz
'x, y, z'
'-x, -y, -z'

loop_
_atom_site_aniso_label
_atom_site_aniso_U_11
_atom_site_aniso_U_22
_atom_site_aniso_U_33
_atom_site_aniso_U_23
_atom_site_aniso_U_13
_atom_site_aniso_U_12
Ti 0.0217(4) 0.0216(4) 0.0316(4) -0.0004(3) -0.0042(3) -0.0116(3)
O3 0.0255(14) 0.0242(14) 0.0345(15) 0.0012(11) -0.0077(12) -0.0139(12)
O5 0.036(2) 0.032(2) 0.036(2) 0.0036(12) -0.0112(13) -0.0207(13)
O13 0.0201(13) 0.0239(14) 0.0348(15) -0.0040(11) -0.0040(11) -0.0105(11)
O15 0.0218(14) 0.0312(15) 0.036(2) -0.0063(12) -0.0042(12) -0.0103(12)
O23 0.0248(14) 0.0202(13) 0.036(2) -0.0011(11) -0.0028(12) -0.0100(11)
O25 0.030(2) 0.028(2) 0.037(2) 0.0001(12) 0.0008(13) -0.0117(13)
C1 0.022(2) 0.031(2) 0.043(2) 0.001(2) -0.006(2) -0.013(2)
O1 0.075(3) 0.073(3) 0.058(2) 0.021(2) -0.022(2) -0.057(2)
O2 0.082(3) 0.061(2) 0.044(2) 0.007(2) -0.016(2) -0.051(2)
C2 0.023(2) 0.031(2) 0.044(3) 0.004(2) -0.007(2) -0.012(2)
C3 0.023(2) 0.025(2) 0.039(2) -0.001(2) -0.009(2) -0.013(2)
C4 0.023(2) 0.025(2) 0.039(2) 0.000(2) -0.007(2) -0.012(2)
O4 0.036(2) 0.034(2) 0.046(2) 0.0001(13) -0.0134(14) -0.0212(14)
C5 0.028(2) 0.023(2) 0.040(2) 0.003(2) -0.008(2) -0.014(2)
C6 0.034(2) 0.024(2) 0.032(2) -0.001(2) -0.008(2) -0.015(2)
O6 0.032(2) 0.037(2) 0.041(2) -0.0022(14) -0.0050(14) -0.0121(14)
O7 0.029(2) 0.055(2) 0.039(2) -0.0010(15) -0.0072(14) -0.014(2)
C11 0.031(2) 0.028(2) 0.038(2) 0.006(2) -0.008(2) -0.015(2)
O11 0.037(2) 0.039(2) 0.037(2) -0.0037(14) -0.0091(14) -0.0102(15)
O12 0.042(2) 0.050(2) 0.051(2) -0.006(2) -0.021(2) 0.001(2)
C12 0.033(2) 0.020(2) 0.034(2) -0.002(2) -0.006(2) -0.010(2)
C13 0.020(2) 0.022(2) 0.034(2) 0.000(2) -0.006(2) -0.009(2)
C14 0.031(2) 0.016(2) 0.031(2) 0.002(2) -0.005(2) -0.012(2)
O14 0.0241(15) 0.0288(15) 0.039(2) -0.0071(12) -0.0022(13) -0.0100(12)
C15 0.020(2) 0.027(2) 0.035(2) -0.001(2) -0.005(2) -0.013(2)
C16 0.021(2) 0.025(2) 0.035(2) -0.003(2) -0.002(2) -0.013(2)
O16 0.046(2) 0.029(2) 0.031(2) -0.0031(12) -0.0059(14) -0.0154(14)
O17 0.038(2) 0.0231(15) 0.040(2) -0.0043(12) -0.0017(13) -0.0144(13)
C21 0.031(2) 0.035(2) 0.054(3) -0.009(2) -0.009(2) -0.016(2)
O21 0.045(2) 0.057(2) 0.059(2) -0.018(2) -0.011(2) 0.002(2)
O22 0.050(2) 0.040(2) 0.046(2) 0.001(2) -0.009(2) -0.017(2)
C22 0.032(2) 0.029(2) 0.047(3) 0.000(2) -0.007(2) -0.017(2)
C23 0.028(2) 0.023(2) 0.038(2) 0.000(2) -0.006(2) -0.013(2)
C24 0.029(2) 0.030(2) 0.043(2) -0.002(2) -0.006(2) -0.019(2)
O24 0.063(2) 0.034(2) 0.048(2) 0.009(2) -0.002(2) -0.025(2)
C25 0.026(2) 0.030(2) 0.048(3) -0.004(2) -0.010(2) -0.009(2)
C26 0.027(2) 0.040(2) 0.048(3) -0.005(2) -0.008(2) -0.013(2)
O26 0.093(4) 0.129(4) 0.050(3) -0.028(3) 0.007(2) -0.081(4)
O27 0.103(4) 0.135(5) 0.059(3) -0.010(3) -0.007(3) -0.097(4)
Na1 0.0333(9) 0.0340(9) 0.0442(10) -0.0029(8) -0.0031(8) -0.0135(8)
Na2 0.0408(10) 0.0365(10) 0.0439(10) -0.0017(8) -0.0078(8) -0.0156(8)
Na3 0.0402(10) 0.0282(9) 0.0432(10) 0.0005(7) -0.0048(8) -0.0165(8)
Na4 0.0378(10) 0.0358(10) 0.0548(11) -0.0061(8) -0.0072(9) -0.0151(8)
Na5 0.048(2) 0.0368(14) 0.053(2) -0.0008(12) -0.0202(13) -0.0077(12)
Na6 0.040(2) 0.055(2) 0.085(2) -0.024(2) 0.0070(15) -0.0298(14)
Na7 0.0551(14) 0.100(2) 0.065(2) -0.0302(14) -0.0017(12) -0.0341(14)
O31 0.041(2) 0.049(2) 0.043(2) -0.003(2) -0.008(2) -0.024(2)
O32 0.066(3) 0.045(2) 0.050(2) 0.008(2) -0.015(2) -0.030(2)
O33 0.036(2) 0.048(2) 0.074(3) -0.008(2) -0.010(2) -0.019(2)
O34 0.067(3) 0.050(2) 0.040(2) -0.006(2) -0.002(2) -0.040(2)
O35 0.039(2) 0.048(2) 0.055(2) 0.009(2) -0.010(2) -0.013(2)
O36 0.044(2) 0.049(2) 0.056(2) -0.008(2) 0.000(2) -0.024(2)
O37 0.055(3) 0.068(3) 0.058(3) -0.001(2) -0.015(2) -0.013(2)
O38 0.044(2) 0.067(3) 0.097(4) -0.024(3) -0.004(2) -0.027(2)
O39 0.077(3) 0.082(3) 0.122(4) -0.053(3) 0.031(3) -0.057(3)
O40 0.057(3) 0.092(3) 0.066(3) -0.022(3) 0.007(2) -0.051(3)
O41 0.083(4) 0.089(4) 0.095(4) -0.006(3) -0.013(3) -0.036(3)
O42 0.059(3) 0.143(6) 0.108(5) -0.049(4) -0.018(3) -0.035(4)
O43 0.044(3) 0.063(5) 0.045(3) -0.008(3) -0.006(2) -0.028(4)
O43A 0.036(7) 0.046(9) 0.038(7) -0.009(7) -0.002(5) -0.015(7)
O44 0.058(5) 0.047(5) 0.067(6) 0.006(4) -0.006(5) -0.028(4)
O44A 0.117(9) 0.065(6) 0.068(7) -0.005(5) 0.019(6) -0.059(6)
O45 0.068(5) 0.116(8) 0.096(7) 0.029(6) -0.039(5) -0.049(6)
O45A 0.055(7) 0.118(11) 0.069(7) -0.008(7) -0.010(6) -0.046(7)
O46 0.108(7) 0.346(19) 0.168(10) 0.054(11) 0.025(7) -0.035(9)

loop_
_atom_site_label
_atom_site_type_symbol
_atom_site_fract_x
_atom_site_fract_y
_atom_site_fract_z
_atom_site_U_iso_or_equiv
_atom_site_thermal_displace_type
_atom_site_occupancy
_atom_site_calc_flag
_atom_site_refinement_flags
_atom_site_disorder_group
Ti Ti 0.13641(5) 0.17176(5) 0.17908(7) 0.0246(2) Uani 1 d . .
O3 O 0.1697(2) 0.2608(2) 0.0756(3) 0.0270(6) Uani 1 d . .
O5 O 0.1903(2) 0.2150(2) 0.3175(3) 0.0320(6) Uani 1 d . .
O13 O 0.0498(2) 0.1704(2) 0.0749(3) 0.0263(6) Uani 1 d . .
O15 O -0.0002(2) 0.2583(2) 0.3055(3) 0.0303(6) Uani 1 d . .
O23 O 0.2479(2) 0.0569(2) 0.0963(3) 0.0277(6) Uani 1 d . .
O25 O 0.1357(2) 0.0743(2) 0.3295(3) 0.0336(7) Uani 1 d . .
C1 C 0.3408(3) 0.2996(3) -0.1086(5) 0.0318(9) Uani 1 d . .
O1 O 0.3759(3) 0.3583(3) -0.1361(4) 0.0589(11) Uani 1 d . .
O2 O 0.3106(3) 0.2735(3) -0.1968(4) 0.0548(10) Uani 1 d . .
C2 C 0.3295(3) 0.2645(3) 0.0389(5) 0.0333(9) Uani 1 d . .
C3 C 0.2190(3) 0.3049(3) 0.1231(4) 0.0277(8) Uani 1 d . .
C4 C 0.2227(3) 0.2766(3) 0.2753(5) 0.0287(9) Uani 1 d . .
O4 O 0.2557(2) 0.3107(2) 0.3477(3) 0.0356(7) Uani 1 d . .
C5 C 0.1601(3) 0.4156(3) 0.1118(5) 0.0294(9) Uani 1 d . .
C6 C 0.0530(3) 0.4563(3) 0.1943(4) 0.0287(9) Uani 1 d . .
O6 O 0.0355(2) 0.4536(2) 0.3224(3) 0.0385(7) Uani 1 d . .
O7 O -0.0187(2) 0.4935(3) 0.1281(3) 0.0430(8) Uani 1 d . .
C11 C -0.0895(3) 0.3007(3) -0.1287(5) 0.0321(9) Uani 1 d . .
O11 O -0.0136(2) 0.2319(2) -0.1999(3) 0.0405(8) Uani 1 d . .
O12 O -0.1653(3) 0.3569(3) -0.1743(4) 0.0544(10) Uani 1 d . .
C12 C -0.0882(3) 0.3214(3) 0.0187(5) 0.0305(9) Uani 1 d . .
C13 C -0.0549(3) 0.2322(3) 0.1127(4) 0.0252(8) Uani 1 d . .
C14 C -0.0784(3) 0.2730(3) 0.2624(4) 0.0260(8) Uani 1 d . .
O14 O -0.1651(2) 0.3166(2) 0.3297(3) 0.0319(7) Uani 1 d . .
C15 C -0.1106(3) 0.1736(3) 0.1088(5) 0.0272(8) Uani 1 d . .
C16 C -0.0722(3) 0.0826(3) 0.1941(4) 0.0263(8) Uani 1 d . .
O16 O -0.0851(2) 0.0897(2) 0.3196(3) 0.0365(7) Uani 1 d . .
O17 O -0.0259(2) -0.0009(2) 0.1276(3) 0.0348(7) Uani 1 d . .
C21 C 0.3028(3) -0.1220(3) -0.0769(5) 0.0394(11) Uani 1 d . .
O21 O 0.3876(3) -0.1962(3) -0.0997(4) 0.0630(11) Uani 1 d . .
O22 O 0.2654(3) -0.0687(3) -0.1697(4) 0.0476(8) Uani 1 d . .
C22 C 0.2441(4) -0.0966(3) 0.0745(5) 0.0346(10) Uani 1 d . .
C23 C 0.2708(3) -0.0345(3) 0.1557(5) 0.0293(9) Uani 1 d . .
C24 C 0.2003(3) -0.0156(3) 0.3007(5) 0.0319(9) Uani 1 d . .
O24 O 0.2028(3) -0.0812(2) 0.3796(4) 0.0499(9) Uani 1 d . .
C25 C 0.3812(3) -0.0876(3) 0.1642(6) 0.0360(10) Uani 1 d . .
C26 C 0.4082(3) -0.0300(4) 0.2488(5) 0.0389(10) Uani 1 d . .
O26 O 0.3811(4) -0.0178(4) 0.3720(5) 0.081(2) Uani 1 d . .
O27 O 0.4643(5) 0.0038(5) 0.1723(5) 0.083(2) Uani 1 d . .
HO7 H 0.0000 0.5000 0.0000 0.065(26) Uiso 1 d S .
HO17 H 0.0000 0.0000 0.0000 0.108(40) Uiso 1 d S .
HO27 H 0.4666(66) 0.0422(65) 0.2155(91) 0.093(29) Uiso 1 d . .
H2A H 0.3670(42) 0.2771(39) 0.0919(56) 0.043(14) Uiso 1 d . .
H2B H 0.3532(37) 0.1969(39) 0.0446(50) 0.032(12) Uiso 1 d . .
H5A H 0.1619(36) 0.4295(35) 0.0210(55) 0.031(12) Uiso 1 d . .
H5B H 0.1931(35) 0.4471(34) 0.1474(48) 0.029(12) Uiso 1 d . .
H12A H -0.0429(40) 0.3439(38) 0.0056(52) 0.037(13) Uiso 1 d . .
H12B H -0.1539(37) 0.3642(34) 0.0761(48) 0.027(11) Uiso 1 d . .
H15A H -0.0994(31) 0.1568(30) 0.0122(47) 0.019(10) Uiso 1 d . .
H15B H -0.1801(40) 0.2103(36) 0.1518(51) 0.034(12) Uiso 1 d . .
H22A H 0.2566(46) -0.1555(47) 0.1327(64) 0.058(17) Uiso 1 d . .
H22B H 0.1742(41) -0.0584(38) 0.0741(52) 0.036(13) Uiso 1 d . .
H25A H 0.4269(38) -0.1021(35) 0.0742(54) 0.030(12) Uiso 1 d . .
H25B H 0.3926(48) -0.1409(50) 0.2134(68) 0.061(18) Uiso 1 d . .
Na1 Na 0.12571(13) 0.09315(13) -0.1569(2) 0.0388(4) Uani 1 d . .
Na2 Na -0.11533(14) 0.56600(13) 0.4848(2) 0.0415(4) Uani 1 d . .
Na3 Na -0.20874(14) 0.21056(12) 0.4943(2) 0.0377(4) Uani 1 d . .
Na4 Na -0.27098(14) 0.45442(14) 0.4792(2) 0.0437(5) Uani 1 d . .
Na5 Na 0.0000 0.0000 0.5000 0.0491(7) Uani 1 d S .
Na6 Na 0.5000 0.5000 0.0000 0.0588(9) Uani 1 d S .
Na7 Na 0.3441(2) 0.0312(2) -0.3934(3) 0.0741(8) Uani 1 d . .
O31 O -0.0512(3) 0.1648(3) 0.5694(4) 0.0426(8) Uani 1 d . .
O32 O -0.1149(4) 0.4152(3) 0.5519(5) 0.0517(9) Uani 1 d . .
O33 O 0.4400(3) 0.6605(3) 0.1040(5) 0.0524(10) Uani 1 d . .
O34 O 0.2748(3) 0.1149(3) -0.1814(4) 0.0483(9) Uani 1 d . .
O35 O -0.2074(3) 0.5506(3) 0.3294(4) 0.0507(9) Uani 1 d . .
O36 O -0.2875(3) 0.3388(3) 0.6632(4) 0.0500(9) Uani 1 d . .
O37 O 0.3637(4) 0.1801(4) -0.4638(5) 0.0659(12) Uani 1 d . .
O38 O 0.3458(3) 0.5001(4) 0.0545(6) 0.0695(13) Uani 1 d . .
O39 O -0.3584(4) 0.5835(4) 0.6514(6) 0.092(2) Uani 1 d . .
O40 O 0.4777(3) -0.0999(4) -0.3142(6) 0.0675(13) Uani 1 d . .
O41 O 0.5492(4) 0.3958(5) 0.2115(7) 0.092(2) Uani 1 d . .
O42 O -0.3324(4) 0.2062(5) 0.4000(8) 0.105(2) Uani 1 d . .
O43 O 0.1826(5) 0.0526(6) -0.3956(7) 0.050(2) Uani 0.70 d P .
O43A O 0.1812(11) 0.1007(11) -0.4129(15) 0.043(3) Uani 0.30 d P .
O44 O -0.1219(7) 0.6932(6) 0.3254(11) 0.058(2) Uani 0.50 d P .
O44A O -0.1080(10) 0.7080(8) 0.4064(12) 0.083(3) Uani 0.50 d P .
O45 O -0.4032(7) 0.5147(8) 0.3553(11) 0.088(3) Uani 0.60 d P .
O45A O -0.4253(9) 0.4696(11) 0.4403(14) 0.078(4) Uani 0.40 d P .
O46 O -0.4819(8) 0.6894(12) 0.4299(12) 0.250(8) Uani 1 d . .
H31A H -0.0354(50) 0.1789(49) 0.6376(75) 0.062(19) Uiso 1 d . .
H31B H -0.0140(59) 0.1790(54) 0.5000(83) 0.075(23) Uiso 1 d . .
H32A H -0.1174(59) 0.3838(58) 0.6354(89) 0.085(24) Uiso 1 d . .
H32B H -0.0616(61) 0.3759(58) 0.5110(83) 0.074(25) Uiso 1 d . .
H33A H 0.4775(41) 0.6593(37) 0.1235(53) 0.021(15) Uiso 1 d . .
H33B H 0.4283(98) 0.7011(99) 0.0283(140) 0.169(53) Uiso 1 d . .
H34A H 0.2749(82) 0.1608(82) -0.1586(112) 0.127(40) Uiso 1 d . .
H34B H 0.2789(49) 0.0969(49) -0.0990(78) 0.057(19) Uiso 1 d . .
H35A H -0.2423(55) 0.5975(55) 0.2882(71) 0.063(20) Uiso 1 d . .
H35B H -0.1574(59) 0.5261(53) 0.2747(75) 0.062(22) Uiso 1 d . .
H36A H -0.2372(58) 0.3319(54) 0.7251(79) 0.083(23) Uiso 1 d . .
H36B H -0.3448(49) 0.3433(42) 0.7237(64) 0.051(16) Uiso 1 d . .
H37A H 0.3205(55) 0.2128(51) -0.5044(71) 0.059(20) Uiso 1 d . .
H37B H 0.3943(109) 0.2259(104) -0.4486(144) 0.189(58) Uiso 1 d . .
H38A H 0.3492(32) 0.5242(30) -0.0317(46) 0.012(10) Uiso 1 d . .
H40A H 0.5238(62) -0.1310(58) -0.3995(89) 0.085(24) Uiso 1 d . .
H40B H 0.4470(91) -0.1245(84) -0.2410(124) 0.148(44) Uiso 1 d . .
H41A H 0.5586(98) 0.3236(96) 0.3033(134) 0.177(49) Uiso 1 d . .
H42A H -0.3836(65) 0.2242(60) 0.4729(86) 0.082(25) Uiso 1 d . .
H42B H -0.2798(65) 0.1356(62) 0.3724(76) 0.218(35) Uiso 1 d . .

loop_
_geom_bond_atom_site_label_1
_geom_bond_atom_site_label_2
_geom_bond_distance
_geom_bond_site_symmetry_2
_geom_bond_publ_flag
Ti O3 1.852(3) . ?
Ti O23 1.879(3) . ?
Ti O13 1.879(3) . ?
Ti O25 2.036(3) . ?
Ti O15 2.054(3) . ?
Ti O5 2.055(3) . ?
Ti Na1 3.685(3) . ?
O3 C3 1.409(5) . ?
O5 C4 1.280(5) . ?
O13 C13 1.417(5) . ?
O13 Na1 2.430(3) . ?
O15 C14 1.291(5) . ?
O23 C23 1.408(5) . ?
O25 C24 1.288(5) . ?
O25 Na5 2.986(3) . ?
C1 O2 1.250(6) . ?
C1 O1 1.252(6) . ?
C1 C2 1.511(6) . ?
C2 C3 1.559(6) . ?
C3 C4 1.534(6) . ?
C3 C5 1.535(6) . ?
C4 O4 1.241(5) . ?
C4 Na2 3.104(5) 2_566 ?
O4 Na2 2.462(4) 2_566 ?
C5 C6 1.512(6) . ?
C6 O6 1.229(5) . ?
C6 O7 1.291(5) . ?
O6 Na2 2.424(4) 2_566 ?
O6 Na2 2.442(4) . ?
C11 O12 1.251(6) . ?
C11 O11 1.256(6) . ?
C11 C12 1.519(6) . ?
O11 Na1 2.326(4) . ?
C12 C13 1.547(6) . ?
C13 C15 1.533(5) . ?
C13 C14 1.546(6) . ?
C14 O14 1.228(5) . ?
C14 Na3 3.096(4) . ?
O14 Na4 2.355(4) . ?
O14 Na3 2.434(4) . ?
C15 C16 1.522(6) . ?
C16 O16 1.210(5) . ?
C16 O17 1.296(5) . ?
O16 Na3 2.404(4) . ?
O16 Na5 2.410(3) . ?
O17 Na1 2.522(4) 2 ?
C21 O22 1.238(6) . ?
C21 O21 1.261(6) . ?
C21 C22 1.527(7) . ?
O22 Na1 2.421(4) . ?
O22 Na7 2.956(5) . ?
C22 C23 1.551(6) . ?
C23 C25 1.532(6) . ?
C23 C24 1.536(6) . ?
C24 O24 1.224(6) . ?
O24 Na3 2.255(4) 2_556 ?
O24 Na5 2.769(4) . ?
C25 C26 1.521(6) . ?
C26 O26 1.187(7) . ?
C26 O27 1.290(7) . ?
O26 Na7 2.346(5) 1_556 ?
Na1 O43 2.336(7) . ?
Na1 O34 2.447(5) . ?
Na1 O43A 2.479(15) . ?
Na1 O17 2.522(4) 2 ?
Na1 Na7 3.383(4) . ?
Na2 O44A 2.328(10) . ?
Na2 O32 2.386(5) . ?
Na2 O44 2.405(9) . ?
Na2 O35 2.416(5) . ?
Na2 O6 2.424(4) 2_566 ?
Na2 O4 2.462(4) 2_566 ?
Na2 C4 3.104(5) 2_566 ?
Na2 Na2 3.256(4) 2_566 ?
Na2 Na4 3.588(3) . ?
Na3 O24 2.255(4) 2_556 ?
Na3 O42 2.348(6) . ?
Na3 O36 2.356(4) . ?
Na3 O31 2.480(4) . ?
Na3 Na5 3.365(2) . ?
Na3 Na4 3.452(3) . ?
Na4 O39 2.382(5) . ?
Na4 O35 2.398(5) . ?
Na4 O45 2.398(8) . ?
Na4 O45A 2.410(12) . ?
Na4 O32 2.468(5) . ?
Na4 O36 2.506(5) . ?
Na5 O16 2.410(3) 2_556 ?
Na5 O31 2.410(4) 2_556 ?
Na5 O31 2.410(4) . ?
Na5 O24 2.769(4) 2_556 ?
Na5 O25 2.986(3) 2_556 ?
Na5 Na3 3.365(2) 2_556 ?
Na6 O38 2.325(4) . ?
Na6 O38 2.325(4) 2_665 ?
Na6 O33 2.440(4) 2_665 ?
Na6 O33 2.440(4) . ?
Na6 O41 2.566(7) 2_665 ?
Na6 O41 2.566(7) . ?
Na7 O43A 2.28(2) . ?
Na7 O34 2.300(5) . ?
Na7 O26 2.346(5) 1_554 ?
Na7 O40 2.365(6) . ?
Na7 O43 2.371(7) . ?
Na7 O37 2.502(7) . ?
O43 O43A 0.746(13) . ?
O44 O44A 0.944(13) . ?
O45 O45A 1.14(2) . ?
